data_4072962
loop_
_publ_author_name
'Bola\~no, Tamara'
'Castarlenas, Ricardo'
'Esteruelas, Miguel A.'
'O\~nate, Enrique'

_publ_section_title
;
 Hydride-Carbyne to Carbene Transformation in an
 Osmium-Acetate-Bis(triisopropylphosphine) System:&#x00A0; Influence of
 the Coordination Mode of the Carboxylate and the Reaction Solvent
;
_journal_issue 8
_journal_name_full Organometallics
_journal_page_first 2037
_journal_paper_doi 10.1021/om0611655
_journal_volume 26
_journal_year 2007
_chemical_formula_sum 'C42 H69 B F4 N2 O3 Os P2'
_chemical_formula_weight 988.94
_chemical_name_systematic
; 
 ? 
;
_space_group_IT_number 14
_symmetry_cell_setting monoclinic
_symmetry_space_group_name_Hall '-P 2ybc'
_symmetry_space_group_name_H-M 'P 1 21/c 1'
_atom_sites_solution_hydrogens geom
_atom_sites_solution_primary direct
_atom_sites_solution_secondary difmap
_audit_creation_method SHELXL-97
_cell_angle_alpha 90.00
_cell_angle_beta 93.378(2)
_cell_angle_gamma 90.00
_cell_formula_units_Z 4
_cell_length_a 20.354(2)
_cell_length_b 9.5203(11)
_cell_length_c 23.038(3)
_cell_measurement_reflns_used 929
_cell_measurement_temperature 100(2)
_cell_measurement_theta_max 24
_cell_measurement_theta_min 2.5
_cell_volume 4456.5(9)
_computing_cell_refinement 'SAINT+ v. 6.02 (Bruker AXS, 1999)'
_computing_data_collection 'SMART v. 5.625 (Bruker AXS, 2000)'
_computing_data_reduction 'SAINT+ v. 6.02 (Bruker AXS, 1999)'
_computing_molecular_graphics 'XP, SHELXTL v. 6.1 (Bruker, 2000)'
_computing_publication_material 'XCIF, SHELXTL v. 6.1 (Bruker, 2000)'
_computing_structure_refinement 'SHELXL-97 (Sheldrick, 1997)'
_computing_structure_solution 'SHELXS-97 (Sheldrick, 1990)'
_diffrn_ambient_temperature 100(2)
_diffrn_detector_area_resol_mean 8.26
_diffrn_measured_fraction_theta_full 0.998
_diffrn_measured_fraction_theta_max 0.946
_diffrn_measurement_device_type 'Bruker SMART APEX CCD system'
_diffrn_measurement_method '\w rotations with narrow frames'
_diffrn_radiation_monochromator graphite
_diffrn_radiation_source 'normal-focus sealed tube'
_diffrn_radiation_type MoK\a
_diffrn_radiation_wavelength 0.71073
_diffrn_reflns_av_R_equivalents 0.0526
_diffrn_reflns_av_sigmaI/netI 0.0765
_diffrn_reflns_limit_h_max 27
_diffrn_reflns_limit_h_min -26
_diffrn_reflns_limit_k_max 12
_diffrn_reflns_limit_k_min -12
_diffrn_reflns_limit_l_max 31
_diffrn_reflns_limit_l_min -31
_diffrn_reflns_number 54479
_diffrn_reflns_theta_full 27.50
_diffrn_reflns_theta_max 28.88
_diffrn_reflns_theta_min 1.00
_diffrn_standards_decay_% 'no decay'
_exptl_absorpt_coefficient_mu 2.989
_exptl_absorpt_correction_T_max 0.757
_exptl_absorpt_correction_T_min 0.626
_exptl_absorpt_correction_type multi-scan
_exptl_crystal_colour orange
_exptl_crystal_density_diffrn 1.474
_exptl_crystal_density_method 'not measured'
_exptl_crystal_description prism
_exptl_crystal_F_000 2024
_exptl_crystal_size_max 0.24
_exptl_crystal_size_mid 0.10
_exptl_crystal_size_min 0.04
_refine_diff_density_max 1.626
_refine_diff_density_min -0.806
_refine_diff_density_rms 0.097
_refine_ls_extinction_method none
_refine_ls_goodness_of_fit_ref 0.781
_refine_ls_hydrogen_treatment mixed
_refine_ls_matrix_type full
_refine_ls_number_parameters 519
_refine_ls_number_reflns 11080
_refine_ls_number_restraints 0
_refine_ls_restrained_S_all 0.781
_refine_ls_R_factor_all 0.0445
_refine_ls_R_factor_gt 0.0272
_refine_ls_shift/su_max 0.050
_refine_ls_shift/su_mean 0.002
_refine_ls_structure_factor_coef Fsqd
_refine_ls_weighting_details 'calc w=1/[\s^2^(Fo^2^)+(0.0111P)^2^+0.0000P] where P=(Fo^2^+2Fc^2^)/3'
_refine_ls_weighting_scheme calc
_refine_ls_wR_factor_gt 0.0428
_refine_ls_wR_factor_ref 0.0448
_reflns_number_gt 8184
_reflns_number_total 11080
_reflns_threshold_expression >2sigma(I)
_cod_data_source_file om0611655si20061221_054942.cif
_cod_data_source_block mae198as
_cod_original_cell_volume 4456.3(9)
_cod_original_sg_symbol_H-M 'P 21/c'
_cod_database_code 4072962

loop_
_symmetry_equiv_pos_as_xyz
'x, y, z'
'-x, y+1/2, -z+1/2'
'-x, -y, -z'
'x, -y-1/2, z-1/2'

loop_
_atom_site_label
_atom_site_type_symbol
_atom_site_fract_x
_atom_site_fract_y
_atom_site_fract_z
_atom_site_U_iso_or_equiv
_atom_site_adp_type
_atom_site_occupancy
_atom_site_symmetry_multiplicity
_atom_site_calc_flag
_atom_site_refinement_flags
Os Os 0.230940(5) 0.204003(12) -0.038920(5) 0.01312(3) Uani 1 1 d .
P1 P 0.30640(4) 0.16479(7) -0.11640(3) 0.01533(17) Uani 1 1 d .
P2 P 0.14487(4) 0.22857(7) 0.03103(3) 0.01508(16) Uani 1 1 d .
F1 F 0.78179(10) 0.3857(2) 0.25530(8) 0.0564(6) Uani 1 1 d .
F2 F 0.72654(9) 0.4356(2) 0.33485(9) 0.0524(6) Uani 1 1 d .
F3 F 0.67651(9) 0.3129(2) 0.26045(8) 0.0560(6) Uani 1 1 d .
F4 F 0.75688(10) 0.2171(2) 0.31852(9) 0.0571(6) Uani 1 1 d .
O1 O 0.15643(9) 0.1106(2) -0.09854(8) 0.0183(5) Uani 1 1 d .
O2 O 0.15084(10) -0.1157(2) -0.07237(8) 0.0260(5) Uani 1 1 d .
O4 O 0.02250(12) 1.0226(3) 0.68169(11) 0.0508(7) Uani 1 1 d .
N1 N 0.19946(11) 0.3828(2) -0.07734(9) 0.0154(5) Uani 1 1 d .
N2 N 0.25572(11) 0.0202(2) -0.00211(9) 0.0147(5) Uani 1 1 d .
B B 0.73556(18) 0.3368(4) 0.29055(17) 0.0289(9) Uani 1 1 d .
C1 C 0.29697(13) 0.3009(3) 0.00780(11) 0.0161(6) Uani 1 1 d .
H1 H 0.3020(13) 0.392(3) 0.0034(11) 0.019 Uiso 1 1 d .
C2 C 0.34389(15) 0.2466(3) 0.05132(12) 0.0179(7) Uani 1 1 d .
H2 H 0.3405(13) 0.154(3) 0.0560(11) 0.021 Uiso 1 1 d .
C3 C 0.38857(13) 0.3186(3) 0.08561(11) 0.0146(6) Uani 1 1 d .
C4 C 0.40027(13) 0.4731(3) 0.07976(12) 0.0159(6) Uani 1 1 d .
C5 C 0.42483(13) 0.5289(3) 0.02963(12) 0.0200(7) Uani 1 1 d .
H5 H 0.4305 0.4696 -0.0029 0.024 Uiso 1 1 calc R
C6 C 0.44110(14) 0.6701(3) 0.02658(13) 0.0241(7) Uani 1 1 d .
H6 H 0.4590 0.7067 -0.0074 0.029 Uiso 1 1 calc R
C7 C 0.43115(14) 0.7575(3) 0.07325(13) 0.0255(8) Uani 1 1 d .
H7 H 0.4422 0.8543 0.0713 0.031 Uiso 1 1 calc R
C8 C 0.40518(13) 0.7037(3) 0.12260(12) 0.0241(7) Uani 1 1 d .
H8 H 0.3974 0.7639 0.1544 0.029 Uiso 1 1 calc R
C9 C 0.39062(13) 0.5637(3) 0.12577(12) 0.0202(7) Uani 1 1 d .
H9 H 0.3735 0.5275 0.1602 0.024 Uiso 1 1 calc R
C10 C 0.42983(13) 0.2458(3) 0.13153(12) 0.0170(7) Uani 1 1 d .
C11 C 0.49229(13) 0.2967(3) 0.14906(11) 0.0206(6) Uani 1 1 d .
H11 H 0.5077 0.3809 0.1324 0.025 Uiso 1 1 calc R
C12 C 0.53217(14) 0.2265(3) 0.19035(12) 0.0249(7) Uani 1 1 d .
H12 H 0.5746 0.2624 0.2015 0.030 Uiso 1 1 calc R
C13 C 0.51059(15) 0.1051(3) 0.21521(12) 0.0250(7) Uani 1 1 d .
H13 H 0.5382 0.0564 0.2432 0.030 Uiso 1 1 calc R
C14 C 0.44865(15) 0.0542(3) 0.19932(12) 0.0249(7) Uani 1 1 d .
H14 H 0.4334 -0.0290 0.2169 0.030 Uiso 1 1 calc R
C15 C 0.40866(14) 0.1231(3) 0.15805(11) 0.0199(7) Uani 1 1 d .
H15 H 0.3662 0.0867 0.1475 0.024 Uiso 1 1 calc R
C16 C 0.13543(14) -0.0151(3) -0.10373(12) 0.0197(7) Uani 1 1 d .
C17 C 0.08536(15) -0.0358(3) -0.15512(13) 0.0331(8) Uani 1 1 d .
H17A H 0.1052 -0.0084 -0.1912 0.050 Uiso 1 1 calc R
H17B H 0.0465 0.0226 -0.1497 0.050 Uiso 1 1 calc R
H17C H 0.0722 -0.1347 -0.1575 0.050 Uiso 1 1 calc R
C18 C 0.17679(14) 0.4770(3) -0.10192(12) 0.0190(7) Uani 1 1 d .
C19 C 0.14733(14) 0.5945(3) -0.13466(12) 0.0258(7) Uani 1 1 d .
H19A H 0.1692 0.6057 -0.1711 0.039 Uiso 1 1 calc R
H19B H 0.1526 0.6807 -0.1116 0.039 Uiso 1 1 calc R
H19C H 0.1004 0.5761 -0.1432 0.039 Uiso 1 1 calc R
C20 C 0.26320(13) -0.0906(3) 0.01618(12) 0.0167(6) Uani 1 1 d .
C21 C 0.26570(14) -0.2373(3) 0.03451(13) 0.0229(7) Uani 1 1 d .
H21A H 0.2295 -0.2892 0.0144 0.034 Uiso 1 1 calc R
H21B H 0.2615 -0.2428 0.0766 0.034 Uiso 1 1 calc R
H21C H 0.3078 -0.2785 0.0248 0.034 Uiso 1 1 calc R
C22 C 0.36827(13) 0.3075(3) -0.12070(12) 0.0194(6) Uani 1 1 d .
H22 H 0.3930 0.3074 -0.0819 0.023 Uiso 1 1 calc R
C23 C 0.34014(15) 0.4558(3) -0.12754(14) 0.0327(8) Uani 1 1 d .
H23A H 0.3762 0.5241 -0.1257 0.049 Uiso 1 1 calc R
H23B H 0.3108 0.4746 -0.0962 0.049 Uiso 1 1 calc R
H23C H 0.3153 0.4638 -0.1652 0.049 Uiso 1 1 calc R
C24 C 0.42077(14) 0.2855(3) -0.16485(13) 0.0321(8) Uani 1 1 d .
H24A H 0.4012 0.3007 -0.2042 0.048 Uiso 1 1 calc R
H24B H 0.4379 0.1895 -0.1615 0.048 Uiso 1 1 calc R
H24C H 0.4568 0.3524 -0.1570 0.048 Uiso 1 1 calc R
C25 C 0.26384(14) 0.1320(3) -0.18842(11) 0.0207(7) Uani 1 1 d .
H25 H 0.2346 0.0495 -0.1823 0.025 Uiso 1 1 calc R
C26 C 0.21750(15) 0.2485(3) -0.20998(12) 0.0318(8) Uani 1 1 d .
H26A H 0.2432 0.3317 -0.2194 0.048 Uiso 1 1 calc R
H26B H 0.1876 0.2721 -0.1796 0.048 Uiso 1 1 calc R
H26C H 0.1918 0.2167 -0.2449 0.048 Uiso 1 1 calc R
C27 C 0.30724(14) 0.0871(3) -0.23793(12) 0.0296(8) Uani 1 1 d .
H27A H 0.2794 0.0471 -0.2700 0.044 Uiso 1 1 calc R
H27B H 0.3391 0.0165 -0.2234 0.044 Uiso 1 1 calc R
H27C H 0.3307 0.1692 -0.2519 0.044 Uiso 1 1 calc R
C28 C 0.35963(14) 0.0070(3) -0.10849(12) 0.0200(7) Uani 1 1 d .
H28 H 0.3887 0.0095 -0.1420 0.024 Uiso 1 1 calc R
C29 C 0.40591(13) 0.0089(3) -0.05375(12) 0.0241(7) Uani 1 1 d .
H29A H 0.3803 -0.0033 -0.0194 0.036 Uiso 1 1 calc R
H29B H 0.4292 0.0989 -0.0512 0.036 Uiso 1 1 calc R
H29C H 0.4379 -0.0677 -0.0556 0.036 Uiso 1 1 calc R
C30 C 0.32027(15) -0.1305(3) -0.11506(12) 0.0258(7) Uani 1 1 d .
H30A H 0.3470 -0.2085 -0.0991 0.039 Uiso 1 1 calc R
H30B H 0.3087 -0.1479 -0.1563 0.039 Uiso 1 1 calc R
H30C H 0.2800 -0.1228 -0.0940 0.039 Uiso 1 1 calc R
C31 C 0.05941(12) 0.2088(3) -0.00163(11) 0.0181(6) Uani 1 1 d .
H31 H 0.0551 0.1083 -0.0139 0.022 Uiso 1 1 calc R
C32 C 0.04406(13) 0.2965(3) -0.05686(11) 0.0218(6) Uani 1 1 d .
H32A H 0.0004 0.2713 -0.0739 0.033 Uiso 1 1 calc R
H32B H 0.0772 0.2776 -0.0850 0.033 Uiso 1 1 calc R
H32C H 0.0448 0.3966 -0.0468 0.033 Uiso 1 1 calc R
C33 C 0.00619(13) 0.2330(3) 0.04167(12) 0.0243(7) Uani 1 1 d .
H33A H 0.0090 0.3297 0.0562 0.036 Uiso 1 1 calc R
H33B H 0.0128 0.1675 0.0743 0.036 Uiso 1 1 calc R
H33C H -0.0373 0.2172 0.0222 0.036 Uiso 1 1 calc R
C34 C 0.15264(14) 0.0903(3) 0.08845(11) 0.0171(6) Uani 1 1 d .
H34 H 0.2009 0.0734 0.0954 0.020 Uiso 1 1 calc R
C35 C 0.12353(14) -0.0506(3) 0.06665(12) 0.0216(7) Uani 1 1 d .
H35A H 0.1402 -0.1265 0.0922 0.032 Uiso 1 1 calc R
H35B H 0.1364 -0.0680 0.0270 0.032 Uiso 1 1 calc R
H35C H 0.0754 -0.0470 0.0669 0.032 Uiso 1 1 calc R
C36 C 0.12722(14) 0.1235(3) 0.14834(11) 0.0268(8) Uani 1 1 d .
H36A H 0.0791 0.1297 0.1452 0.040 Uiso 1 1 calc R
H36B H 0.1456 0.2133 0.1623 0.040 Uiso 1 1 calc R
H36C H 0.1407 0.0488 0.1758 0.040 Uiso 1 1 calc R
C37 C 0.14410(13) 0.3928(3) 0.07455(12) 0.0179(6) Uani 1 1 d .
H37 H 0.1107 0.3788 0.1042 0.022 Uiso 1 1 calc R
C38 C 0.12376(14) 0.5239(3) 0.04075(12) 0.0240(7) Uani 1 1 d .
H38A H 0.1296 0.6063 0.0660 0.036 Uiso 1 1 calc R
H38B H 0.0774 0.5162 0.0270 0.036 Uiso 1 1 calc R
H38C H 0.1511 0.5340 0.0074 0.036 Uiso 1 1 calc R
C39 C 0.21039(13) 0.4168(3) 0.10855(12) 0.0251(7) Uani 1 1 d .
H39A H 0.2427 0.4511 0.0820 0.038 Uiso 1 1 calc R
H39B H 0.2258 0.3281 0.1261 0.038 Uiso 1 1 calc R
H39C H 0.2049 0.4864 0.1392 0.038 Uiso 1 1 calc R
C40 C 0.02230(16) 0.9029(4) 0.69950(13) 0.0327(8) Uani 1 1 d .
C41 C -0.03731(16) 0.8417(4) 0.72491(14) 0.0402(9) Uani 1 1 d .
H41A H -0.0656 0.9177 0.7375 0.060 Uiso 1 1 calc R
H41B H -0.0237 0.7827 0.7584 0.060 Uiso 1 1 calc R
H41C H -0.0616 0.7845 0.6955 0.060 Uiso 1 1 calc R
C42 C 0.07960(16) 0.8068(4) 0.69566(14) 0.0506(10) Uani 1 1 d .
H42A H 0.1144 0.8546 0.6757 0.076 Uiso 1 1 calc R
H42B H 0.0658 0.7223 0.6739 0.076 Uiso 1 1 calc R
H42C H 0.0962 0.7802 0.7349 0.076 Uiso 1 1 calc R

loop_
_atom_site_aniso_label
_atom_site_aniso_U_11
_atom_site_aniso_U_22
_atom_site_aniso_U_33
_atom_site_aniso_U_23
_atom_site_aniso_U_13
_atom_site_aniso_U_12
Os 0.01285(5) 0.01283(5) 0.01354(5) 0.00008(6) -0.00040(4) -0.00053(6)
P1 0.0153(4) 0.0153(4) 0.0154(4) 0.0015(3) 0.0012(3) 0.0011(3)
P2 0.0147(4) 0.0152(4) 0.0152(4) -0.0011(3) -0.0003(3) -0.0006(3)
F1 0.0547(14) 0.0721(16) 0.0442(13) 0.0139(12) 0.0183(11) -0.0140(12)
F2 0.0449(13) 0.0543(14) 0.0577(14) -0.0207(11) 0.0015(11) 0.0023(11)
F3 0.0339(12) 0.0952(18) 0.0371(12) -0.0141(12) -0.0119(9) -0.0010(12)
F4 0.0568(14) 0.0457(13) 0.0689(15) 0.0243(12) 0.0054(12) 0.0106(12)
O1 0.0160(11) 0.0199(11) 0.0186(11) -0.0024(9) -0.0022(9) -0.0028(9)
O2 0.0279(12) 0.0217(12) 0.0275(12) 0.0001(10) -0.0058(10) -0.0049(10)
O4 0.0539(18) 0.0431(17) 0.0551(18) 0.0096(14) 0.0014(14) -0.0092(14)
N1 0.0144(13) 0.0169(13) 0.0150(13) -0.0012(11) 0.0026(10) -0.0015(11)
N2 0.0128(13) 0.0175(14) 0.0140(13) -0.0012(10) 0.0022(10) -0.0029(11)
B 0.023(2) 0.030(2) 0.034(2) 0.0029(18) 0.0005(18) -0.0004(17)
C1 0.0195(15) 0.0146(14) 0.0146(14) 0.0018(14) 0.0042(11) 0.0007(15)
C2 0.0214(17) 0.0146(15) 0.0180(16) -0.0003(12) 0.0031(13) -0.0017(13)
C3 0.0125(14) 0.0161(16) 0.0156(14) -0.0019(12) 0.0038(11) -0.0003(12)
C4 0.0110(15) 0.0188(16) 0.0174(16) 0.0005(13) -0.0029(12) -0.0004(12)
C5 0.0160(16) 0.0210(17) 0.0230(17) -0.0007(14) -0.0002(13) 0.0003(13)
C6 0.0186(17) 0.0265(19) 0.0274(18) 0.0054(14) 0.0036(14) 0.0000(14)
C7 0.0195(17) 0.0162(17) 0.040(2) 0.0009(14) -0.0039(15) -0.0029(13)
C8 0.0248(17) 0.0231(17) 0.0240(16) -0.0053(15) -0.0029(13) 0.0012(16)
C9 0.0184(17) 0.0248(18) 0.0173(16) 0.0002(13) 0.0013(13) -0.0001(14)
C10 0.0163(15) 0.0178(16) 0.0169(15) -0.0063(12) -0.0008(12) 0.0003(12)
C11 0.0199(16) 0.0206(16) 0.0214(16) -0.0035(14) 0.0008(12) -0.0005(15)
C12 0.0156(16) 0.033(2) 0.0259(17) -0.0098(15) -0.0036(13) 0.0042(14)
C13 0.0285(19) 0.0278(19) 0.0182(17) -0.0048(14) -0.0040(14) 0.0135(15)
C14 0.034(2) 0.0211(18) 0.0190(17) -0.0010(13) 0.0008(15) 0.0046(15)
C15 0.0196(17) 0.0205(17) 0.0193(16) -0.0043(13) -0.0021(13) -0.0006(14)
C16 0.0177(17) 0.0265(18) 0.0154(16) -0.0017(14) 0.0049(13) 0.0033(14)
C17 0.036(2) 0.033(2) 0.0294(19) 0.0010(15) -0.0086(16) -0.0086(16)
C18 0.0187(17) 0.0210(17) 0.0177(16) -0.0059(13) 0.0035(13) -0.0031(14)
C19 0.0305(19) 0.0203(17) 0.0266(18) 0.0062(14) 0.0008(15) 0.0043(15)
C20 0.0109(15) 0.0248(18) 0.0145(15) -0.0040(13) 0.0015(12) -0.0023(13)
C21 0.0225(16) 0.0151(16) 0.0308(17) 0.0030(14) 0.0000(13) -0.0007(14)
C22 0.0170(15) 0.0214(16) 0.0200(15) 0.0035(14) 0.0014(12) -0.0023(14)
C23 0.0244(19) 0.0218(19) 0.053(2) 0.0106(16) 0.0081(17) -0.0025(15)
C24 0.0266(18) 0.037(2) 0.0336(19) -0.0016(17) 0.0127(15) -0.0081(17)
C25 0.0210(17) 0.0240(17) 0.0169(16) -0.0028(13) 0.0005(13) 0.0026(14)
C26 0.037(2) 0.039(2) 0.0191(17) -0.0010(14) -0.0045(15) 0.0092(16)
C27 0.0283(19) 0.042(2) 0.0181(17) -0.0044(15) 0.0002(14) 0.0020(16)
C28 0.0201(17) 0.0214(17) 0.0191(16) 0.0020(13) 0.0056(13) 0.0083(14)
C29 0.0183(17) 0.0255(18) 0.0289(18) 0.0064(14) 0.0041(14) 0.0048(14)
C30 0.0327(19) 0.0200(17) 0.0251(18) -0.0014(14) 0.0061(15) 0.0033(15)
C31 0.0139(14) 0.0207(15) 0.0194(15) -0.0021(14) -0.0001(11) -0.0026(14)
C32 0.0161(15) 0.0285(17) 0.0204(15) -0.0017(15) -0.0018(12) -0.0018(15)
C33 0.0171(16) 0.032(2) 0.0233(17) 0.0009(14) 0.0002(13) -0.0016(14)
C34 0.0168(16) 0.0197(16) 0.0146(15) 0.0011(12) 0.0009(12) -0.0001(13)
C35 0.0234(18) 0.0194(17) 0.0225(17) 0.0024(13) 0.0058(14) -0.0026(14)
C36 0.0304(19) 0.033(2) 0.0174(17) 0.0030(14) 0.0034(14) 0.0021(15)
C37 0.0147(15) 0.0204(16) 0.0188(16) -0.0049(13) 0.0020(12) 0.0003(13)
C38 0.0274(18) 0.0196(17) 0.0254(18) -0.0024(14) 0.0047(14) -0.0021(14)
C39 0.0212(17) 0.0259(18) 0.0280(18) -0.0092(14) -0.0008(14) 0.0020(14)
C40 0.032(2) 0.047(2) 0.0190(18) -0.0062(17) 0.0001(15) -0.0016(19)
C41 0.038(2) 0.053(3) 0.030(2) -0.0008(17) 0.0041(17) -0.0022(18)
C42 0.040(2) 0.075(3) 0.037(2) -0.006(2) 0.0032(17) 0.012(2)

loop_
_atom_type_symbol
_atom_type_description
_atom_type_scat_dispersion_real
_atom_type_scat_dispersion_imag
_atom_type_scat_source
C C 0.0033 0.0016 'International Tables Vol C Tables 4.2.6.8 and 6.1.1.4'
H H 0.0000 0.0000 'International Tables Vol C Tables 4.2.6.8 and 6.1.1.4'
B B 0.0013 0.0007 'International Tables Vol C Tables 4.2.6.8 and 6.1.1.4'
N N 0.0061 0.0033 'International Tables Vol C Tables 4.2.6.8 and 6.1.1.4'
O O 0.0106 0.0060 'International Tables Vol C Tables 4.2.6.8 and 6.1.1.4'
F F 0.0171 0.0103 'International Tables Vol C Tables 4.2.6.8 and 6.1.1.4'
P P 0.1023 0.0942 'International Tables Vol C Tables 4.2.6.8 and 6.1.1.4'
Os Os -1.2165 7.6030 'International Tables Vol C Tables 4.2.6.8 and 6.1.1.4'

loop_
_geom_angle_atom_site_label_1
_geom_angle_atom_site_label_2
_geom_angle_atom_site_label_3
_geom_angle
C1 Os N2 91.84(11)
C1 Os N1 92.00(11)
N2 Os N1 175.79(9)
C1 Os O1 174.21(10)
N2 Os O1 93.40(8)
N1 Os O1 82.85(8)
C1 Os P1 91.93(8)
N2 Os P1 91.28(6)
N1 Os P1 90.31(6)
O1 Os P1 85.49(5)
C1 Os P2 95.14(8)
N2 Os P2 88.68(6)
N1 Os P2 89.26(6)
O1 Os P2 87.45(5)
P1 Os P2 172.93(2)
C25 P1 C28 101.02(13)
C25 P1 C22 110.97(13)
C28 P1 C22 101.75(13)
C25 P1 Os 113.45(9)
C28 P1 Os 116.05(9)
C22 P1 Os 112.51(9)
C37 P2 C31 105.41(13)
C37 P2 C34 102.38(13)
C31 P2 C34 104.65(13)
C37 P2 Os 117.54(9)
C31 P2 Os 114.18(9)
C34 P2 Os 111.30(9)
C16 O1 Os 131.35(18)
C18 N1 Os 173.3(2)
C20 N2 Os 172.1(2)
F1 B F4 110.8(3)
F1 B F3 111.8(3)
F4 B F3 110.1(3)
F1 B F2 109.2(3)
F4 B F2 105.5(3)
F3 B F2 109.3(3)
C2 C1 Os 129.5(2)
C2 C1 H1 110.9(17)
Os C1 H1 119.6(17)
C3 C2 C1 128.3(3)
C3 C2 H2 118.9(18)
C1 C2 H2 112.7(18)
C2 C3 C10 120.8(2)
C2 C3 C4 123.3(2)
C10 C3 C4 115.9(2)
C9 C4 C5 118.1(3)
C9 C4 C3 120.7(2)
C5 C4 C3 121.1(3)
C4 C5 C6 120.7(3)
C4 C5 H5 119.6
C6 C5 H5 119.6
C7 C6 C5 119.8(3)
C7 C6 H6 120.1
C5 C6 H6 120.1
C8 C7 C6 119.8(3)
C8 C7 H7 120.1
C6 C7 H7 120.1
C9 C8 C7 120.0(3)
C9 C8 H8 120.0
C7 C8 H8 120.0
C8 C9 C4 121.5(3)
C8 C9 H9 119.2
C4 C9 H9 119.2
C11 C10 C15 117.5(3)
C11 C10 C3 120.7(3)
C15 C10 C3 121.7(2)
C12 C11 C10 121.1(3)
C12 C11 H11 119.4
C10 C11 H11 119.4
C13 C12 C11 120.2(3)
C13 C12 H12 119.9
C11 C12 H12 119.9
C12 C13 C14 119.6(3)
C12 C13 H13 120.2
C14 C13 H13 120.2
C15 C14 C13 120.5(3)
C15 C14 H14 119.7
C13 C14 H14 119.7
C14 C15 C10 120.9(3)
C14 C15 H15 119.5
C10 C15 H15 119.5
O2 C16 O1 127.2(3)
O2 C16 C17 119.4(3)
O1 C16 C17 113.4(3)
C16 C17 H17A 109.5
C16 C17 H17B 109.5
H17A C17 H17B 109.5
C16 C17 H17C 109.5
H17A C17 H17C 109.5
H17B C17 H17C 109.5
N1 C18 C19 178.4(3)
C18 C19 H19A 109.5
C18 C19 H19B 109.5
H19A C19 H19B 109.5
C18 C19 H19C 109.5
H19A C19 H19C 109.5
H19B C19 H19C 109.5
N2 C20 C21 172.7(3)
C20 C21 H21A 109.5
C20 C21 H21B 109.5
H21A C21 H21B 109.5
C20 C21 H21C 109.5
H21A C21 H21C 109.5
H21B C21 H21C 109.5
C23 C22 C24 109.2(2)
C23 C22 P1 115.46(19)
C24 C22 P1 115.9(2)
C23 C22 H22 105.0
C24 C22 H22 105.0
P1 C22 H22 105.0
C22 C23 H23A 109.5
C22 C23 H23B 109.5
H23A C23 H23B 109.5
C22 C23 H23C 109.5
H23A C23 H23C 109.5
H23B C23 H23C 109.5
C22 C24 H24A 109.5
C22 C24 H24B 109.5
H24A C24 H24B 109.5
C22 C24 H24C 109.5
H24A C24 H24C 109.5
H24B C24 H24C 109.5
C26 C25 C27 109.4(2)
C26 C25 P1 114.7(2)
C27 C25 P1 116.79(19)
C26 C25 H25 104.9
C27 C25 H25 104.9
P1 C25 H25 104.9
C25 C26 H26A 109.5
C25 C26 H26B 109.5
H26A C26 H26B 109.5
C25 C26 H26C 109.5
H26A C26 H26C 109.5
H26B C26 H26C 109.5
C25 C27 H27A 109.5
C25 C27 H27B 109.5
H27A C27 H27B 109.5
C25 C27 H27C 109.5
H27A C27 H27C 109.5
H27B C27 H27C 109.5
C29 C28 C30 112.5(2)
C29 C28 P1 113.5(2)
C30 C28 P1 112.5(2)
C29 C28 H28 105.8
C30 C28 H28 105.8
P1 C28 H28 105.8
C28 C29 H29A 109.5
C28 C29 H29B 109.5
H29A C29 H29B 109.5
C28 C29 H29C 109.5
H29A C29 H29C 109.5
H29B C29 H29C 109.5
C28 C30 H30A 109.5
C28 C30 H30B 109.5
H30A C30 H30B 109.5
C28 C30 H30C 109.5
H30A C30 H30C 109.5
H30B C30 H30C 109.5
C33 C31 C32 109.9(2)
C33 C31 P2 113.62(18)
C32 C31 P2 114.72(19)
C33 C31 H31 106.0
C32 C31 H31 106.0
P2 C31 H31 106.0
C31 C32 H32A 109.5
C31 C32 H32B 109.5
H32A C32 H32B 109.5
C31 C32 H32C 109.5
H32A C32 H32C 109.5
H32B C32 H32C 109.5
C31 C33 H33A 109.5
C31 C33 H33B 109.5
H33A C33 H33B 109.5
C31 C33 H33C 109.5
H33A C33 H33C 109.5
H33B C33 H33C 109.5
C36 C34 C35 109.2(2)
C36 C34 P2 118.2(2)
C35 C34 P2 111.64(18)
C36 C34 H34 105.6
C35 C34 H34 105.6
P2 C34 H34 105.6
C34 C35 H35A 109.5
C34 C35 H35B 109.5
H35A C35 H35B 109.5
C34 C35 H35C 109.5
H35A C35 H35C 109.5
H35B C35 H35C 109.5
C34 C36 H36A 109.5
C34 C36 H36B 109.5
H36A C36 H36B 109.5
C34 C36 H36C 109.5
H36A C36 H36C 109.5
H36B C36 H36C 109.5
C38 C37 C39 110.2(2)
C38 C37 P2 115.24(19)
C39 C37 P2 111.40(19)
C38 C37 H37 106.5
C39 C37 H37 106.5
P2 C37 H37 106.5
C37 C38 H38A 109.5
C37 C38 H38B 109.5
H38A C38 H38B 109.5
C37 C38 H38C 109.5
H38A C38 H38C 109.5
H38B C38 H38C 109.5
C37 C39 H39A 109.5
C37 C39 H39B 109.5
H39A C39 H39B 109.5
C37 C39 H39C 109.5
H39A C39 H39C 109.5
H39B C39 H39C 109.5
O4 C40 C42 122.7(3)
O4 C40 C41 121.2(3)
C42 C40 C41 116.1(3)
C40 C41 H41A 109.5
C40 C41 H41B 109.5
H41A C41 H41B 109.5
C40 C41 H41C 109.5
H41A C41 H41C 109.5
H41B C41 H41C 109.5
C40 C42 H42A 109.5
C40 C42 H42B 109.5
H42A C42 H42B 109.5
C40 C42 H42C 109.5
H42A C42 H42C 109.5
H42B C42 H42C 109.5

loop_
_geom_bond_atom_site_label_1
_geom_bond_atom_site_label_2
_geom_bond_distance
Os C1 1.909(3)
Os N2 1.996(2)
Os N1 2.006(2)
Os O1 2.1750(18)
Os P1 2.4511(8)
Os P2 2.4604(8)
P1 C25 1.852(3)
P1 C28 1.855(3)
P1 C22 1.859(3)
P2 C37 1.858(3)
P2 C31 1.864(3)
P2 C34 1.866(3)
F1 B 1.361(4)
F2 B 1.408(4)
F3 B 1.371(4)
F4 B 1.367(4)
O1 C16 1.275(3)
O2 C16 1.229(3)
O4 C40 1.211(4)
N1 C18 1.143(3)
N2 C20 1.143(3)
C1 C2 1.439(4)
C1 H1 0.88(2)
C2 C3 1.355(4)
C2 H2 0.90(2)
C3 C10 1.483(4)
C3 C4 1.497(3)
C4 C9 1.389(4)
C4 C5 1.391(4)
C5 C6 1.388(4)
C5 H5 0.9500
C6 C7 1.384(4)
C6 H6 0.9500
C7 C8 1.380(4)
C7 H7 0.9500
C8 C9 1.369(4)
C8 H8 0.9500
C9 H9 0.9500
C10 C11 1.398(4)
C10 C15 1.398(4)
C11 C12 1.385(4)
C11 H11 0.9500
C12 C13 1.374(4)
C12 H12 0.9500
C13 C14 1.380(4)
C13 H13 0.9500
C14 C15 1.381(4)
C14 H14 0.9500
C15 H15 0.9500
C16 C17 1.529(4)
C17 H17A 0.9800
C17 H17B 0.9800
C17 H17C 0.9800
C18 C19 1.458(4)
C19 H19A 0.9800
C19 H19B 0.9800
C19 H19C 0.9800
C20 C21 1.459(4)
C21 H21A 0.9800
C21 H21B 0.9800
C21 H21C 0.9800
C22 C23 1.528(4)
C22 C24 1.532(4)
C22 H22 1.0000
C23 H23A 0.9800
C23 H23B 0.9800
C23 H23C 0.9800
C24 H24A 0.9800
C24 H24B 0.9800
C24 H24C 0.9800
C25 C26 1.520(4)
C25 C27 1.544(4)
C25 H25 1.0000
C26 H26A 0.9800
C26 H26B 0.9800
C26 H26C 0.9800
C27 H27A 0.9800
C27 H27B 0.9800
C27 H27C 0.9800
C28 C29 1.529(4)
C28 C30 1.538(4)
C28 H28 1.0000
C29 H29A 0.9800
C29 H29B 0.9800
C29 H29C 0.9800
C30 H30A 0.9800
C30 H30B 0.9800
C30 H30C 0.9800
C31 C33 1.533(3)
C31 C32 1.539(3)
C31 H31 1.0000
C32 H32A 0.9800
C32 H32B 0.9800
C32 H32C 0.9800
C33 H33A 0.9800
C33 H33B 0.9800
C33 H33C 0.9800
C34 C36 1.535(3)
C34 C35 1.538(3)
C34 H34 1.0000
C35 H35A 0.9800
C35 H35B 0.9800
C35 H35C 0.9800
C36 H36A 0.9800
C36 H36B 0.9800
C36 H36C 0.9800
C37 C38 1.516(4)
C37 C39 1.537(3)
C37 H37 1.0000
C38 H38A 0.9800
C38 H38B 0.9800
C38 H38C 0.9800
C39 H39A 0.9800
C39 H39B 0.9800
C39 H39C 0.9800
C40 C42 1.489(4)
C40 C41 1.496(4)
C41 H41A 0.9800
C41 H41B 0.9800
C41 H41C 0.9800
C42 H42A 0.9800
C42 H42B 0.9800
C42 H42C 0.9800
